data_7128721
loop_
_publ_author_name
'Lin, Yu-Diao'
'Ge, Rui'
'Tian, Chong-Bin'
'Sun, Cai'
'Sun, Yan-Qiong'
'Zeng, Qing-Xin'
'Li, Xin-Xiong'
'Zheng, Shou-Tian'

_publ_section_title
;
 3d-4f Heterometallic cluster incorporated polyoxoniobates with magnetic
 properties.
;
_journal_issue 69
_journal_name_full 'Chemical communications (Cambridge, England)'
_journal_page_first 8624
_journal_page_last 8627
_journal_paper_doi 10.1039/d1cc03262c
_journal_volume 57
_journal_year 2021
_chemical_formula_moiety 'Co2 Dy6 Nb30 O109, 0.5(Na12 O48), 8(O)'
_chemical_formula_sum 'Co2 Dy6 Na6 Nb30 O141'
_chemical_formula_weight 6274.10
_space_group_crystal_system trigonal
_space_group_IT_number 163
_space_group_name_Hall '-P 3 2c'
_space_group_name_H-M_alt 'P -3 1 c'
_audit_creation_date 2021-06-04
_audit_creation_method
;
Olex2 1.2
(compiled 2018.05.29 svn.r3508 for OlexSys, GUI svn.r5506)
;
_audit_update_record
;
2021-06-07 deposited with the CCDC.	2021-08-02 downloaded from the CCDC.
;
_cell_angle_alpha 90
_cell_angle_beta 90
_cell_angle_gamma 120
_cell_formula_units_Z 2
_cell_length_a 19.0037(3)
_cell_length_b 19.0037(3)
_cell_length_c 28.6076(11)
_cell_measurement_reflns_used 9929
_cell_measurement_temperature 175
_cell_measurement_theta_max 25.035
_cell_measurement_theta_min 2.469
_cell_volume 8947.2(4)
_computing_cell_refinement 'SAINT V8.38A (?, 2016)'
_computing_data_reduction 'SAINT V8.38A (?, 2016)'
_computing_molecular_graphics 'Olex2 (Dolomanov et al., 2009)'
_computing_publication_material 'Olex2 (Dolomanov et al., 2009)'
_computing_structure_refinement 'ShelXL (Sheldrick, 2015)'
_diffrn_ambient_temperature 175
_diffrn_measured_fraction_theta_full 0.958
_diffrn_measured_fraction_theta_max 0.980
_diffrn_measurement_device_type 'CCD area detector'
_diffrn_measurement_method 'phi and omega scans'
_diffrn_radiation_monochromator graphite
_diffrn_radiation_type MoK\a
_diffrn_radiation_wavelength 0.71073
_diffrn_reflns_av_R_equivalents 0.0598
_diffrn_reflns_av_unetI/netI 0.0230
_diffrn_reflns_Laue_measured_fraction_full 0.958
_diffrn_reflns_Laue_measured_fraction_max 0.980
_diffrn_reflns_limit_h_max 22
_diffrn_reflns_limit_h_min -21
_diffrn_reflns_limit_k_max 22
_diffrn_reflns_limit_k_min -22
_diffrn_reflns_limit_l_max 33
_diffrn_reflns_limit_l_min -34
_diffrn_reflns_number 76305
_diffrn_reflns_point_group_measured_fraction_full 0.958
_diffrn_reflns_point_group_measured_fraction_max 0.980
_diffrn_reflns_theta_full 25.242
_diffrn_reflns_theta_max 25.042
_diffrn_reflns_theta_min 2.468
_exptl_absorpt_coefficient_mu 4.596
_exptl_absorpt_correction_T_max 0.2586
_exptl_absorpt_correction_T_min 0.0972
_exptl_absorpt_correction_type none
_exptl_absorpt_process_details
;
SADABS-2016/2 (Bruker,2016/2) was used for absorption correction.
wR2(int) was 0.1235 before and 0.0620 after correction.
The Ratio of minimum to maximum transmission is 0.3759.
The \l/2 correction factor is Not present.
;
_exptl_crystal_colour GREEN
_exptl_crystal_density_diffrn 2.329
_exptl_crystal_description 'hexagonal prism'
_exptl_crystal_F_000 5748
_exptl_crystal_size_max 0.1
_exptl_crystal_size_mid 0.1
_exptl_crystal_size_min 0.05
_platon_squeeze_details ' ?'
_refine_diff_density_max 3.550
_refine_diff_density_min -0.889
_refine_diff_density_rms 0.141
_refine_ls_extinction_method none
_refine_ls_goodness_of_fit_ref 1.012
_refine_ls_hydrogen_treatment undef
_refine_ls_matrix_type full
_refine_ls_number_parameters 281
_refine_ls_number_reflns 5194
_refine_ls_number_restraints 12
_refine_ls_restrained_S_all 1.027
_refine_ls_R_factor_all 0.0392
_refine_ls_R_factor_gt 0.0331
_refine_ls_shift/su_max 0.018
_refine_ls_shift/su_mean 0.000
_refine_ls_structure_factor_coef Fsqd
_refine_ls_weighting_details
;
 w=1/[\s^2^(Fo^2^)+(0.0301P)^2^+66.5385P]
 where P=(Fo^2^+2Fc^2^)/3
;
_refine_ls_weighting_scheme calc
_refine_ls_wR_factor_gt 0.0744
_refine_ls_wR_factor_ref 0.0768
_reflns_Friedel_coverage 0.000
_reflns_number_gt 4655
_reflns_number_total 5194
_reflns_threshold_expression 'I > 2\s(I)'
_cod_data_source_file d1cc03262c2.cif
_cod_data_source_block 1_CCDC3
_cod_depositor_comments 'Adding full bibliography for 7128718--7128721.cif.'
_cod_database_code 7128721
_shelxl_version_number 2013-2
_shelx_space_group_comment
;
The symmetry employed for this shelxl refinement is uniquely defined
by the following loop, which should always be used as a source of
symmetry information in preference to the above space-group names.
They are only intended as comments.
;
_olex2_refinement_description
;
1. Uiso/Uaniso restraints and constraints
Uanis(O3W) \\sim Ueq, Uanis(O6W) \\sim Ueq: with sigma of 0.01 and sigma for
terminal atoms of 0.005
;
_olex2_submission_special_instructions 'No special instructions were received'

loop_
_space_group_symop_operation_xyz
'x, y, z'
'-y, x-y, z'
'-x+y, -x, z'
'-y, -x, -z+1/2'
'-x+y, y, -z+1/2'
'x, x-y, -z+1/2'
'-x, -y, -z'
'y, -x+y, -z'
'x-y, x, -z'
'y, x, z-1/2'
'x-y, -y, z-1/2'
'-x, -x+y, z-1/2'

loop_
_atom_site_label
_atom_site_type_symbol
_atom_site_fract_x
_atom_site_fract_y
_atom_site_fract_z
_atom_site_U_iso_or_equiv
_atom_site_adp_type
_atom_site_occupancy
_atom_site_site_symmetry_order
_atom_site_calc_flag
_atom_site_refinement_flags_posn
_atom_site_refinement_flags_adp
_atom_site_refinement_flags_occupancy
_atom_site_disorder_assembly
_atom_site_disorder_group
Dy1 Dy 0.55667(2) 0.22002(2) 0.32178(2) 0.01712(8) Uani 1 1 d . . . . .
Nb1 Nb 0.67378(3) 0.23113(3) 0.49224(2) 0.02632(14) Uani 1 1 d . . . . .
Nb2 Nb 0.34328(3) 0.11102(3) 0.32237(2) 0.02557(14) Uani 1 1 d . . . . .
Nb3 Nb 0.44456(3) 0.30133(3) 0.27928(2) 0.01794(12) Uani 1 1 d . . . . .
Nb4 Nb 0.56810(3) 0.22876(3) 0.58534(2) 0.02673(14) Uani 1 1 d . . . . .
Nb5 Nb 0.24409(3) 0.19903(3) 0.27868(2) 0.03345(16) Uani 1 1 d . . . . .
Co1 Co 0.6667 0.3333 0.41435(5) 0.0209(3) Uani 1 3 d S T P . .
Na1 Na 0.22502(11) 0.4500(2) 0.2500 0.0397(9) Uani 1 2 d S T P . .
O1 O 0.5135(3) 0.25673(15) 0.2500 0.0182(11) Uani 1 2 d S T P . .
Na2 Na 0.44245(16) -0.1151(3) 0.2500 0.0633(13) Uani 1 2 d S T P . .
O2 O 0.5288(2) 0.3944(2) 0.30078(14) 0.0217(8) Uani 1 1 d . . . . .
O1W O 0.3345(2) 0.4448(2) 0.28886(15) 0.0273(9) Uani 1 1 d . . . . .
O3 O 0.6667 0.3333 0.2949(2) 0.0161(13) Uani 1 3 d S T P . .
O4 O 0.5851(2) 0.3286(2) 0.37331(13) 0.0210(8) Uani 1 1 d . . . . .
O2W O 0.0000 0.0000 0.3819(3) 0.0331(19) Uani 1 3 d S T P . .
O5 O 0.3480(2) 0.3016(2) 0.29716(16) 0.0297(10) Uani 1 1 d . . . . .
O6 O 0.3482(3) 0.17411(15) 0.2500 0.0248(13) Uani 1 2 d S T P . .
O7 O 0.7474(2) 0.3384(2) 0.45615(13) 0.0247(9) Uani 1 1 d . . . . .
O8 O 0.4364(2) 0.3284(2) 0.21250(15) 0.0219(9) Uani 1 1 d . . . . .
O9 O 0.5070(2) 0.1392(2) 0.39181(14) 0.0267(9) Uani 1 1 d . . . . .
O10 O 0.4344(2) 0.2277(2) 0.33096(15) 0.0238(9) Uani 1 1 d . . . . .
O11 O 0.7595(3) 0.2585(3) 0.53607(15) 0.0316(10) Uani 1 1 d . . . . .
O12 O 0.5882(3) 0.1655(2) 0.53614(14) 0.0295(10) Uani 1 1 d . . . . .
O13 O 0.2661(2) 0.0197(2) 0.28512(17) 0.0324(11) Uani 1 1 d . . . . .
O14 O 0.3446(3) 0.0666(3) 0.37720(16) 0.0347(11) Uani 1 1 d . . . . .
O3W O 0.6671(4) 0.2334(4) 0.7087(2) 0.0632(17) Uani 1 1 d . U . . .
O15 O 0.1811(3) 0.09054(17) 0.2500 0.0426(18) Uani 1 2 d S T P . .
O16 O 0.6715(3) 0.2510(3) 0.61477(14) 0.0294(9) Uani 1 1 d . . . . .
O17 O 0.6782(3) 0.1607(3) 0.45297(16) 0.0411(12) Uani 1 1 d . . . . .
O18 O 0.6667 0.3333 0.5376(2) 0.0265(16) Uani 1 3 d S T P . .
O19 O 0.2651(2) 0.1469(3) 0.33320(18) 0.0361(11) Uani 1 1 d . . . . .
O20 O 0.4933(3) 0.1500(3) 0.62000(16) 0.0388(11) Uani 1 1 d . . . . .
O21 O 0.1704(3) 0.2204(3) 0.3014(2) 0.0562(16) Uani 1 1 d . . . . .
O4W O 0.1388(3) 0.3464(3) 0.3019(2) 0.0527(15) Uani 1 1 d . . . . .
O5W O 0.4386(4) -0.0319(3) 0.3120(3) 0.078(2) Uani 1 1 d . . . . .
O6W O 0.0928(4) -0.0205(4) 0.3308(3) 0.079(2) Uani 1 1 d . U . . .

loop_
_atom_site_aniso_label
_atom_site_aniso_U_11
_atom_site_aniso_U_22
_atom_site_aniso_U_33
_atom_site_aniso_U_23
_atom_site_aniso_U_13
_atom_site_aniso_U_12
Dy1 0.01477(13) 0.01575(14) 0.02043(15) 0.00113(10) 0.00088(10) 0.00732(10)
Nb1 0.0363(3) 0.0280(3) 0.0176(3) 0.0001(2) 0.0002(2) 0.0182(2)
Nb2 0.0144(3) 0.0173(3) 0.0437(4) 0.0098(2) 0.0082(2) 0.0070(2)
Nb3 0.0118(2) 0.0127(2) 0.0296(3) 0.0017(2) 0.0038(2) 0.00629(19)
Nb4 0.0291(3) 0.0292(3) 0.0180(3) 0.0027(2) 0.0020(2) 0.0117(2)
Nb5 0.0134(3) 0.0200(3) 0.0686(5) 0.0126(3) 0.0099(3) 0.0097(2)
Co1 0.0241(4) 0.0241(4) 0.0145(7) 0.000 0.000 0.0121(2)
Na1 0.0355(15) 0.035(2) 0.049(3) 0.000 -0.0094(15) 0.0173(10)
O1 0.014(3) 0.0147(19) 0.026(3) -0.0003(19) 0.000 0.0070(13)
Na2 0.055(2) 0.065(3) 0.073(3) 0.000 -0.004(2) 0.0325(15)
O2 0.0154(19) 0.022(2) 0.028(2) -0.0013(17) 0.0012(16) 0.0094(16)
O1W 0.023(2) 0.029(2) 0.030(2) 0.0011(18) -0.0019(17) 0.0130(18)
O3 0.0154(19) 0.0154(19) 0.018(3) 0.000 0.000 0.0077(10)
O4 0.024(2) 0.0183(19) 0.018(2) 0.0005(16) 0.0014(16) 0.0086(17)
O2W 0.0059(19) 0.0059(19) 0.087(6) 0.000 0.000 0.0030(9)
O5 0.022(2) 0.022(2) 0.050(3) 0.0088(19) 0.0109(19) 0.0153(18)
O6 0.011(3) 0.015(2) 0.047(4) 0.003(2) 0.000 0.0056(13)
O7 0.028(2) 0.031(2) 0.016(2) 0.0001(17) 0.0012(17) 0.0155(19)
O8 0.0128(18) 0.0170(19) 0.038(2) 0.0006(17) -0.0011(16) 0.0093(16)
O9 0.030(2) 0.022(2) 0.026(2) 0.0097(17) 0.0062(18) 0.0112(18)
O10 0.021(2) 0.018(2) 0.033(2) 0.0045(17) 0.0076(17) 0.0100(17)
O11 0.040(3) 0.039(3) 0.023(2) 0.0049(19) 0.0033(19) 0.026(2)
O12 0.044(3) 0.027(2) 0.015(2) 0.0019(17) 0.0008(18) 0.016(2)
O13 0.0116(19) 0.018(2) 0.065(3) 0.011(2) 0.0044(19) 0.0051(16)
O14 0.027(2) 0.029(2) 0.043(3) 0.017(2) 0.016(2) 0.0104(19)
O3W 0.062(3) 0.103(5) 0.035(3) 0.013(3) 0.004(3) 0.048(3)
O15 0.009(3) 0.019(2) 0.096(6) 0.010(3) 0.000 0.0047(14)
O16 0.039(3) 0.031(2) 0.020(2) 0.0005(18) -0.0022(18) 0.019(2)
O17 0.058(3) 0.039(3) 0.031(3) -0.001(2) 0.003(2) 0.029(2)
O18 0.029(2) 0.029(2) 0.021(4) 0.000 0.000 0.0147(12)
O19 0.021(2) 0.028(2) 0.061(3) 0.016(2) 0.016(2) 0.0134(19)
O20 0.037(3) 0.040(3) 0.032(3) 0.006(2) 0.004(2) 0.013(2)
O21 0.022(2) 0.043(3) 0.113(5) 0.030(3) 0.027(3) 0.023(2)
O4W 0.022(2) 0.036(3) 0.090(4) -0.001(3) -0.010(3) 0.008(2)
O5W 0.089(5) 0.038(3) 0.119(6) -0.016(3) -0.043(4) 0.041(3)
O6W 0.070(3) 0.050(3) 0.107(4) -0.005(3) 0.039(3) 0.023(3)

loop_
_atom_type_symbol
_atom_type_description
_atom_type_scat_dispersion_real
_atom_type_scat_dispersion_imag
_atom_type_scat_source
O O 0.0106 0.0060 'International Tables Vol C Tables 4.2.6.8 and 6.1.1.4'
Nb Nb -2.0727 0.6215 'International Tables Vol C Tables 4.2.6.8 and 6.1.1.4'
Dy Dy -0.1892 4.4098 'International Tables Vol C Tables 4.2.6.8 and 6.1.1.4'
Co Co 0.3494 0.9721 'International Tables Vol C Tables 4.2.6.8 and 6.1.1.4'
Na Na 0.0362 0.0249 'International Tables Vol C Tables 4.2.6.8 and 6.1.1.4'

loop_
_geom_angle_atom_site_label_1
_geom_angle_atom_site_label_2
_geom_angle_atom_site_label_3
_geom_angle
_geom_angle_site_symmetry_1
_geom_angle_site_symmetry_3
_geom_angle_publ_flag
Nb3 Dy1 Nb2 57.868(13) 6 . ?
Nb3 Dy1 Nb2 58.117(12) . . ?
Nb3 Dy1 Nb3 60.071(15) . 6 ?
Co1 Dy1 Nb2 122.259(17) . . ?
Co1 Dy1 Nb3 108.420(11) . . ?
Co1 Dy1 Nb3 167.376(14) . 6 ?
O1 Dy1 Nb2 73.63(11) . . ?
O1 Dy1 Nb3 36.01(6) . 6 ?
O1 Dy1 Nb3 36.55(6) . . ?
O1 Dy1 Co1 131.61(5) . . ?
O2 Dy1 Nb2 109.67(9) 2_655 . ?
O2 Dy1 Nb3 82.27(10) 2_655 6 ?
O2 Dy1 Nb3 141.55(10) 2_655 . ?
O2 Dy1 Co1 108.15(10) 2_655 . ?
O2 Dy1 O1 107.02(10) 2_655 . ?
O2 Dy1 O4 140.84(14) 2_655 . ?
O2 Dy1 O4 74.94(13) 2_655 2_655 ?
O2 Dy1 O8 79.11(13) 2_655 6 ?
O2 Dy1 O9 86.25(14) 2_655 . ?
O2 Dy1 O10 143.66(13) 2_655 . ?
O3 Dy1 Nb2 144.04(7) . . ?
O3 Dy1 Nb3 86.37(5) . . ?
O3 Dy1 Nb3 101.48(15) . 6 ?
O3 Dy1 Co1 71.23(15) . . ?
O3 Dy1 O1 73.96(16) . . ?
O3 Dy1 O2 94.37(10) . 2_655 ?
O3 Dy1 O4 71.46(15) . . ?
O3 Dy1 O4 70.36(15) . 2_655 ?
O3 Dy1 O8 135.89(18) . 6 ?
O3 Dy1 O9 140.50(17) . . ?
O3 Dy1 O10 116.07(9) . . ?
O4 Dy1 Nb2 101.78(9) . . ?
O4 Dy1 Nb2 140.59(9) 2_655 . ?
O4 Dy1 Nb3 154.87(9) 2_655 6 ?
O4 Dy1 Nb3 135.51(9) . 6 ?
O4 Dy1 Nb3 75.52(9) . . ?
O4 Dy1 Nb3 139.48(9) 2_655 . ?
O4 Dy1 Co1 33.37(9) 2_655 . ?
O4 Dy1 Co1 33.03(9) . . ?
O4 Dy1 O1 103.74(9) . . ?
O4 Dy1 O1 144.30(14) 2_655 . ?
O4 Dy1 O4 65.94(19) . 2_655 ?
O4 Dy1 O8 136.29(13) . 6 ?
O4 Dy1 O9 83.34(13) . . ?
O4 Dy1 O10 71.75(13) . . ?
O8 Dy1 Nb2 34.78(9) 6 . ?
O8 Dy1 Nb3 34.59(10) 6 6 ?
O8 Dy1 Nb3 74.08(9) 6 . ?
O8 Dy1 Co1 152.35(10) 6 . ?
O8 Dy1 O1 66.77(13) 6 . ?
O8 Dy1 O4 144.65(13) 6 2_655 ?
O9 Dy1 Nb2 69.61(10) . . ?
O9 Dy1 Nb3 117.66(10) . 6 ?
O9 Dy1 Nb3 116.71(10) . . ?
O9 Dy1 Co1 71.13(10) . . ?
O9 Dy1 O1 143.24(15) . . ?
O9 Dy1 O4 71.75(13) . 2_655 ?
O9 Dy1 O8 83.08(14) . 6 ?
O9 Dy1 O10 82.32(14) . . ?
O10 Dy1 Nb2 34.19(9) . . ?
O10 Dy1 Nb3 72.99(10) . 6 ?
O10 Dy1 Nb3 34.46(9) . . ?
O10 Dy1 Co1 100.54(10) . . ?
O10 Dy1 O1 66.57(13) . . ?
O10 Dy1 O4 132.12(13) . 2_655 ?
O10 Dy1 O8 65.35(13) . 6 ?
Nb4 Nb1 Nb4 60.64(2) 2_655 . ?
Co1 Nb1 Nb4 112.81(2) . 2_655 ?
Co1 Nb1 Nb4 112.41(2) . . ?
O7 Nb1 Nb4 84.10(11) . 2_655 ?
O7 Nb1 Nb4 121.13(11) . . ?
O7 Nb1 Nb4 83.66(11) 3_665 . ?
O7 Nb1 Nb4 121.31(11) 3_665 2_655 ?
O7 Nb1 Co1 39.09(11) 3_665 . ?
O7 Nb1 Co1 39.07(11) . . ?
O7 Nb1 O7 76.5(2) . 3_665 ?
O7 Nb1 O18 75.94(15) . . ?
O7 Nb1 O18 75.85(15) 3_665 . ?
O11 Nb1 Nb4 33.52(13) . 2_655 ?
O11 Nb1 Nb4 84.55(13) . . ?
O11 Nb1 Co1 128.25(13) . . ?
O11 Nb1 O7 89.71(17) . . ?
O11 Nb1 O7 153.62(17) . 3_665 ?
O11 Nb1 O12 94.40(18) . . ?
O11 Nb1 O18 79.06(16) . . ?
O12 Nb1 Nb4 33.27(12) . . ?
O12 Nb1 Nb4 84.65(12) . 2_655 ?
O12 Nb1 Co1 127.08(13) . . ?
O12 Nb1 O7 88.53(17) . 3_665 ?
O12 Nb1 O7 152.85(17) . . ?
O12 Nb1 O18 78.52(15) . . ?
O17 Nb1 Nb4 138.81(16) . 2_655 ?
O17 Nb1 Nb4 138.66(16) . . ?
O17 Nb1 Co1 93.00(15) . . ?
O17 Nb1 O7 99.13(19) . 3_665 ?
O17 Nb1 O7 99.32(19) . . ?
O17 Nb1 O11 105.3(2) . . ?
O17 Nb1 O12 105.4(2) . . ?
O17 Nb1 O18 173.7(2) . . ?
O18 Nb1 Nb4 45.64(10) . 2_655 ?
O18 Nb1 Nb4 45.41(10) . . ?
O18 Nb1 Co1 80.70(14) . . ?
Nb5 Nb2 Dy1 119.12(2) 6 . ?
Nb5 Nb2 Dy1 118.623(17) . . ?
Nb5 Nb2 Nb5 60.48(2) . 6 ?
O6 Nb2 Dy1 87.45(12) . . ?
O6 Nb2 Nb5 45.97(9) . 6 ?
O6 Nb2 Nb5 46.10(9) . . ?
O8 Nb2 Dy1 42.16(10) 6 . ?
O8 Nb2 Nb5 122.93(11) 6 . ?
O8 Nb2 Nb5 84.34(11) 6 6 ?
O8 Nb2 O6 76.93(14) 6 . ?
O10 Nb2 Dy1 41.87(11) . . ?
O10 Nb2 Nb5 83.36(11) . . ?
O10 Nb2 Nb5 121.85(12) . 6 ?
O10 Nb2 O6 75.95(15) . . ?
O10 Nb2 O8 79.32(15) . 6 ?
O13 Nb2 Dy1 131.28(12) . . ?
O13 Nb2 Nb5 83.00(12) . . ?
O13 Nb2 Nb5 32.22(13) . 6 ?
O13 Nb2 O6 78.09(15) . . ?
O13 Nb2 O8 89.12(16) . 6 ?
O13 Nb2 O10 153.35(18) . . ?
O13 Nb2 O19 91.88(19) . . ?
O14 Nb2 Dy1 89.90(14) . . ?
O14 Nb2 Nb5 135.42(14) . . ?
O14 Nb2 Nb5 136.22(15) . 6 ?
O14 Nb2 O6 177.31(19) . . ?
O14 Nb2 O8 101.36(18) . 6 ?
O14 Nb2 O10 101.75(19) . . ?
O14 Nb2 O13 104.0(2) . . ?
O14 Nb2 O19 102.7(2) . . ?
O19 Nb2 Dy1 130.77(13) . . ?
O19 Nb2 Nb5 32.77(14) . . ?
O19 Nb2 Nb5 83.26(15) . 6 ?
O19 Nb2 O6 78.79(16) . . ?
O19 Nb2 O8 154.94(17) . 6 ?
O19 Nb2 O10 88.90(17) . . ?
Dy1 Nb3 Dy1 85.540(13) . 6 ?
Nb5 Nb3 Dy1 121.92(2) . 6 ?
Nb5 Nb3 Dy1 122.155(17) . . ?
O1 Nb3 Dy1 44.12(3) . 6 ?
O1 Nb3 Dy1 44.85(3) . . ?
O1 Nb3 Nb5 122.65(12) . . ?
O1 Nb3 O6 76.07(15) . . ?
O2 Nb3 Dy1 86.33(12) . 6 ?
O2 Nb3 Dy1 82.75(12) . . ?
O2 Nb3 Nb5 141.12(12) . . ?
O2 Nb3 O1 96.17(16) . . ?
O2 Nb3 O5 106.84(18) . . ?
O2 Nb3 O6 171.97(15) . . ?
O2 Nb3 O8 102.61(16) . . ?
O2 Nb3 O10 99.46(17) . . ?
O5 Nb3 Dy1 136.32(13) . . ?
O5 Nb3 Dy1 136.48(14) . 6 ?
O5 Nb3 Nb5 34.32(13) . . ?
O5 Nb3 O1 156.97(17) . . ?
O5 Nb3 O6 80.91(16) . . ?
O5 Nb3 O8 93.24(17) . . ?
O5 Nb3 O10 92.70(17) . . ?
O6 Nb3 Dy1 89.38(7) . 6 ?
O6 Nb3 Dy1 90.16(7) . . ?
O6 Nb3 Nb5 46.59(9) . . ?
O8 Nb3 Dy1 43.26(10) . 6 ?
O8 Nb3 Dy1 126.93(10) . . ?
O8 Nb3 Nb5 86.05(10) . . ?
O8 Nb3 O1 82.26(11) . . ?
O8 Nb3 O6 78.64(10) . . ?
O10 Nb3 Dy1 43.73(11) . . ?
O10 Nb3 Dy1 126.61(11) . 6 ?
O10 Nb3 Nb5 84.90(11) . . ?
O10 Nb3 O1 82.56(11) . . ?
O10 Nb3 O6 77.72(12) . . ?
O10 Nb3 O8 154.36(16) . . ?
Nb1 Nb4 Nb1 63.45(2) 3_665 . ?
Nb1 Nb4 Nb4 59.891(16) 3_665 3_665 ?
Nb1 Nb4 Nb4 59.469(16) . 2_655 ?
Nb1 Nb4 Nb4 91.330(13) 3_665 2_655 ?
Nb1 Nb4 Nb4 91.080(13) . 3_665 ?
Nb4 Nb4 Nb4 60.0 2_655 3_665 ?
O11 Nb4 Nb1 82.00(12) 3_665 . ?
O11 Nb4 Nb1 31.60(12) 3_665 3_665 ?
O11 Nb4 Nb4 122.82(12) 3_665 2_655 ?
O11 Nb4 Nb4 82.42(13) 3_665 3_665 ?
O11 Nb4 O18 77.84(16) 3_665 . ?
O12 Nb4 Nb1 81.62(12) . 3_665 ?
O12 Nb4 Nb1 31.94(12) . . ?
O12 Nb4 Nb4 82.57(13) . 2_655 ?
O12 Nb4 Nb4 122.87(12) . 3_665 ?
O12 Nb4 O11 84.58(17) . 3_665 ?
O12 Nb4 O18 77.89(16) . . ?
O16 Nb4 Nb1 79.32(12) 3_665 3_665 ?
O16 Nb4 Nb1 123.38(12) 3_665 . ?
O16 Nb4 Nb1 79.02(12) . . ?
O16 Nb4 Nb1 123.74(13) . 3_665 ?
O16 Nb4 Nb4 81.89(12) 3_665 2_655 ?
O16 Nb4 Nb4 32.31(12) 3_665 3_665 ?
O16 Nb4 Nb4 81.97(13) . 3_665 ?
O16 Nb4 Nb4 32.42(12) . 2_655 ?
O16 Nb4 O11 155.10(18) . 3_665 ?
O16 Nb4 O11 87.55(18) 3_665 3_665 ?
O16 Nb4 O12 87.74(18) . . ?
O16 Nb4 O12 155.02(17) 3_665 . ?
O16 Nb4 O16 89.5(2) . 3_665 ?
O16 Nb4 O18 77.29(15) 3_665 . ?
O16 Nb4 O18 77.39(16) . . ?
O18 Nb4 Nb1 46.35(10) . 3_665 ?
O18 Nb4 Nb1 46.10(9) . . ?
O18 Nb4 Nb4 44.99(10) . 3_665 ?
O18 Nb4 Nb4 44.99(10) . 2_655 ?
O20 Nb4 Nb1 133.38(16) . . ?
O20 Nb4 Nb1 132.67(16) . 3_665 ?
O20 Nb4 Nb4 136.00(16) . 2_655 ?
O20 Nb4 Nb4 135.54(16) . 3_665 ?
O20 Nb4 O11 101.1(2) . 3_665 ?
O20 Nb4 O12 101.5(2) . . ?
O20 Nb4 O16 103.6(2) . . ?
O20 Nb4 O16 103.2(2) . 3_665 ?
O20 Nb4 O18 178.9(2) . . ?
Nb2 Nb5 Nb2 90.70(2) . 6 ?
Nb2 Nb5 Nb5 59.65(2) 6 6 ?
Nb2 Nb5 Nb5 59.871(18) . 6 ?
Nb3 Nb5 Nb2 61.099(15) . . ?
Nb3 Nb5 Nb2 61.059(16) . 6 ?
Nb3 Nb5 Nb5 90.741(13) . 6 ?
O5 Nb5 Nb2 82.03(11) . . ?
O5 Nb5 Nb2 81.82(13) . 6 ?
O5 Nb5 Nb3 31.95(11) . . ?
O5 Nb5 Nb5 122.69(11) . 6 ?
O5 Nb5 O6 77.08(14) . . ?
O6 Nb5 Nb2 45.304(14) . 6 ?
O6 Nb5 Nb2 45.428(13) . . ?
O6 Nb5 Nb3 45.13(8) . . ?
O6 Nb5 Nb5 45.61(8) . 6 ?
O13 Nb5 Nb2 31.37(11) 6 6 ?
O13 Nb5 Nb2 122.00(12) 6 . ?
O13 Nb5 Nb3 79.55(11) 6 . ?
O13 Nb5 Nb5 81.61(13) 6 6 ?
O13 Nb5 O5 85.48(17) 6 . ?
O13 Nb5 O6 76.58(11) 6 . ?
O13 Nb5 O19 153.68(17) 6 . ?
O15 Nb5 Nb2 80.28(9) . . ?
O15 Nb5 Nb2 80.07(10) . 6 ?
O15 Nb5 Nb3 122.47(14) . . ?
O15 Nb5 Nb5 31.73(14) . 6 ?
O15 Nb5 O5 154.41(18) . . ?
O15 Nb5 O6 77.34(16) . . ?
O15 Nb5 O13 88.38(13) . 6 ?
O15 Nb5 O19 88.50(14) . . ?
O19 Nb5 Nb2 122.55(12) . 6 ?
O19 Nb5 Nb2 31.89(12) . . ?
O19 Nb5 Nb3 80.17(12) . . ?
O19 Nb5 Nb5 82.06(14) . 6 ?
O19 Nb5 O5 86.14(18) . . ?
O19 Nb5 O6 77.25(12) . . ?
O21 Nb5 Nb2 135.60(19) . 6 ?
O21 Nb5 Nb2 133.69(19) . . ?
O21 Nb5 Nb3 132.64(19) . . ?
O21 Nb5 Nb5 136.61(18) . 6 ?
O21 Nb5 O5 100.7(2) . . ?
O21 Nb5 O6 177.6(2) . . ?
O21 Nb5 O13 104.2(2) . 6 ?
O21 Nb5 O15 104.9(2) . . ?
O21 Nb5 O19 101.8(2) . . ?
Dy1 Co1 Dy1 65.59(2) . 3_665 ?
Dy1 Co1 Dy1 65.59(2) . 2_655 ?
Dy1 Co1 Dy1 65.59(2) 2_655 3_665 ?
Nb1 Co1 Dy1 176.41(3) . 3_665 ?
Nb1 Co1 Dy1 112.414(12) 3_665 3_665 ?
Nb1 Co1 Dy1 176.41(3) 3_665 2_655 ?
Nb1 Co1 Dy1 110.955(12) . 2_655 ?
Nb1 Co1 Dy1 112.412(12) 2_655 2_655 ?
Nb1 Co1 Dy1 110.956(12) 2_655 3_665 ?
Nb1 Co1 Dy1 112.412(12) . . ?
Nb1 Co1 Dy1 176.41(3) 2_655 . ?
Nb1 Co1 Dy1 110.956(12) 3_665 . ?
Nb1 Co1 Nb1 70.98(3) . 2_655 ?
Nb1 Co1 Nb1 70.98(3) . 3_665 ?
Nb1 Co1 Nb1 70.98(3) 2_655 3_665 ?
O4 Co1 Dy1 44.34(11) 2_655 . ?
O4 Co1 Dy1 42.51(11) . . ?
O4 Co1 Dy1 44.34(11) . 3_665 ?
O4 Co1 Dy1 42.51(11) 2_655 2_655 ?
O4 Co1 Dy1 90.78(12) . 2_655 ?
O4 Co1 Dy1 44.34(11) 3_665 2_655 ?
O4 Co1 Dy1 90.78(12) 2_655 3_665 ?
O4 Co1 Dy1 42.51(11) 3_665 3_665 ?
O4 Co1 Dy1 90.78(12) 3_665 . ?
O4 Co1 Nb1 85.83(11) . 3_665 ?
O4 Co1 Nb1 135.83(11) . 2_655 ?
O4 Co1 Nb1 135.84(11) 2_655 3_665 ?
O4 Co1 Nb1 136.35(11) . . ?
O4 Co1 Nb1 85.83(11) 2_655 . ?
O4 Co1 Nb1 136.35(11) 2_655 2_655 ?
O4 Co1 Nb1 135.84(11) 3_665 . ?
O4 Co1 Nb1 85.83(11) 3_665 2_655 ?
O4 Co1 Nb1 136.35(11) 3_665 3_665 ?
O4 Co1 O4 86.18(17) 2_655 . ?
O4 Co1 O4 86.18(17) 3_665 . ?
O4 Co1 O4 86.18(17) 2_655 3_665 ?
O7 Co1 Dy1 90.08(12) 3_665 . ?
O7 Co1 Dy1 90.08(12) 2_655 3_665 ?
O7 Co1 Dy1 90.08(12) . 2_655 ?
O7 Co1 Dy1 136.02(12) 2_655 . ?
O7 Co1 Dy1 138.18(12) 2_655 2_655 ?
O7 Co1 Dy1 136.02(12) 3_665 2_655 ?
O7 Co1 Dy1 138.18(12) . . ?
O7 Co1 Dy1 138.18(12) 3_665 3_665 ?
O7 Co1 Dy1 136.02(12) . 3_665 ?
O7 Co1 Nb1 43.52(12) 3_665 . ?
O7 Co1 Nb1 93.31(13) . 3_665 ?
O7 Co1 Nb1 43.52(12) . 2_655 ?
O7 Co1 Nb1 43.36(12) . . ?
O7 Co1 Nb1 43.53(12) 2_655 3_665 ?
O7 Co1 Nb1 93.32(13) 2_655 . ?
O7 Co1 Nb1 43.36(12) 2_655 2_655 ?
O7 Co1 Nb1 93.32(13) 3_665 2_655 ?
O7 Co1 Nb1 43.36(12) 3_665 3_665 ?
O7 Co1 O4 94.59(16) . 2_655 ?
O7 Co1 O4 94.59(16) 2_655 3_665 ?
O7 Co1 O4 94.30(16) 2_655 . ?
O7 Co1 O4 179.12(17) 2_655 2_655 ?
O7 Co1 O4 94.58(16) 3_665 . ?
O7 Co1 O4 179.12(19) 3_665 3_665 ?
O7 Co1 O4 94.30(16) 3_665 2_655 ?
O7 Co1 O4 94.31(16) . 3_665 ?
O7 Co1 O4 179.11(18) . . ?
O7 Co1 O7 84.93(18) 3_665 2_655 ?
O7 Co1 O7 84.93(18) . 2_655 ?
O7 Co1 O7 84.92(18) 3_665 . ?
Na2 Na1 Na2 120.74(17) 2 3_665 ?
O1W Na1 Na2 41.20(11) . 3_665 ?
O1W Na1 Na2 141.98(15) 5 3_665 ?
O1W Na1 Na2 141.97(15) . 2 ?
O1W Na1 Na2 41.20(11) 5 2 ?
O1W Na1 O1W 175.9(3) 5 . ?
O1W Na1 O3W 98.47(19) . 8_566 ?
O1W Na1 O3W 84.76(19) . 12_665 ?
O1W Na1 O3W 84.75(18) 5 8_566 ?
O1W Na1 O3W 98.48(19) 5 12_665 ?
O3W Na1 Na2 87.08(19) 12_665 2 ?
O3W Na1 Na2 43.56(16) 12_665 3_665 ?
O3W Na1 Na2 87.08(19) 8_566 3_665 ?
O3W Na1 Na2 43.56(16) 8_566 2 ?
O3W Na1 O3W 76.7(3) 8_566 12_665 ?
O4W Na1 Na2 96.70(14) . 2 ?
O4W Na1 Na2 126.85(13) . 3_665 ?
O4W Na1 Na2 126.84(13) 5 2 ?
O4W Na1 Na2 96.70(14) 5 3_665 ?
O4W Na1 O1W 91.13(17) 5 . ?
O4W Na1 O1W 85.90(16) 5 5 ?
O4W Na1 O1W 85.90(16) . . ?
O4W Na1 O1W 91.13(17) . 5 ?
O4W Na1 O3W 98.9(2) . 8_566 ?
O4W Na1 O3W 168.95(19) 5 8_566 ?
O4W Na1 O3W 98.9(2) 5 12_665 ?
O4W Na1 O3W 168.95(19) . 12_665 ?
O4W Na1 O4W 87.2(3) 5 . ?
Dy1 O1 Dy1 146.1(2) 6 . ?
Nb3 O1 Dy1 99.87(3) 6 . ?
Nb3 O1 Dy1 98.60(3) 6 6 ?
Nb3 O1 Dy1 98.60(3) . . ?
Nb3 O1 Dy1 99.87(3) . 6 ?
Nb3 O1 Nb3 113.2(2) . 6 ?
Na1 Na2 Na1 119.26(17) 3 2_655 ?
O1W Na2 Na1 141.13(18) 6 2_655 ?
O1W Na2 Na1 41.83(11) 6 3 ?
O1W Na2 Na1 41.83(11) 2_655 2_655 ?
O1W Na2 Na1 141.13(18) 2_655 3 ?
O1W Na2 O1W 176.2(3) 2_655 6 ?
O1W Na2 O3W 84.70(18) 6 7_656 ?
O1W Na2 O3W 98.3(2) 6 11 ?
O1W Na2 O3W 98.3(2) 2_655 7_656 ?
O1W Na2 O3W 84.70(18) 2_655 11 ?
O1W Na2 O5W 87.29(19) 6 5_655 ?
O1W Na2 O5W 90.55(19) 2_655 5_655 ?
O1W Na2 O5W 87.29(19) 2_655 . ?
O1W Na2 O5W 90.55(19) 6 . ?
O3W Na2 Na1 42.87(14) 11 2_655 ?
O3W Na2 Na1 42.87(14) 7_656 3 ?
O3W Na2 Na1 86.33(19) 11 3 ?
O3W Na2 Na1 86.33(19) 7_656 2_655 ?
O3W Na2 O3W 76.0(3) 11 7_656 ?
O5W Na2 Na1 126.76(14) . 2_655 ?
O5W Na2 Na1 126.76(14) 5_655 3 ?
O5W Na2 Na1 88.75(17) . 3 ?
O5W Na2 Na1 88.75(17) 5_655 2_655 ?
O5W Na2 O3W 87.5(2) . 7_656 ?
O5W Na2 O3W 160.4(3) 5_655 7_656 ?
O5W Na2 O3W 87.5(2) 5_655 11 ?
O5W Na2 O3W 160.4(3) . 11 ?
O5W Na2 O5W 110.5(4) . 5_655 ?
Nb3 O2 Dy1 137.94(19) . 3_665 ?
Na2 O1W Na1 96.98(19) 3_665 . ?
Dy1 O3 Dy1 109.00(15) 2_655 3_665 ?
Dy1 O3 Dy1 109.00(15) . 3_665 ?
Dy1 O3 Dy1 109.00(15) 2_655 . ?
Dy1 O4 Dy1 100.08(14) . 3_665 ?
Co1 O4 Dy1 104.46(16) . . ?
Co1 O4 Dy1 102.29(16) . 3_665 ?
Nb3 O5 Nb5 113.7(2) . . ?
Nb2 O6 Nb2 176.1(2) 6 . ?
Nb2 O6 Nb5 88.47(9) . . ?
Nb2 O6 Nb5 88.73(9) 6 . ?
Nb2 O6 Nb5 88.47(9) 6 6 ?
Nb2 O6 Nb5 88.73(9) . 6 ?
Nb3 O6 Nb2 91.36(8) 6 . ?
Nb3 O6 Nb2 91.30(8) . . ?
Nb3 O6 Nb2 91.30(8) 6 6 ?
Nb3 O6 Nb2 91.36(8) . 6 ?
Nb3 O6 Nb3 94.66(18) . 6 ?
Nb3 O6 Nb5 177.06(17) . 6 ?
Nb3 O6 Nb5 88.285(19) . . ?
Nb3 O6 Nb5 177.06(18) 6 . ?
Nb3 O6 Nb5 88.284(19) 6 6 ?
Nb5 O6 Nb5 88.78(17) . 6 ?
Nb1 O7 Nb1 113.68(18) . 2_655 ?
Co1 O7 Nb1 97.39(18) . 2_655 ?
Co1 O7 Nb1 97.57(17) . . ?
Nb2 O8 Dy1 103.05(16) 6 6 ?
Nb3 O8 Dy1 102.15(15) . 6 ?
Nb3 O8 Nb2 112.13(17) . 6 ?
Nb2 O10 Dy1 103.94(15) . . ?
Nb3 O10 Dy1 101.81(16) . . ?
Nb3 O10 Nb2 114.2(2) . . ?
Nb1 O11 Nb4 114.9(2) . 2_655 ?
Nb1 O12 Nb4 114.8(2) . . ?
Nb2 O13 Nb5 116.41(19) . 6 ?
Na1 O3W Na2 93.6(2) 9_656 7_656 ?
Nb5 O15 Nb5 116.5(3) 6 . ?
Nb4 O16 Nb4 115.3(2) . 2_655 ?
Nb1 O18 Nb1 93.43(19) . 3_665 ?
Nb1 O18 Nb1 93.43(19) . 2_655 ?
Nb1 O18 Nb1 93.43(19) 2_655 3_665 ?
Nb4 O18 Nb1 88.01(2) . 3_665 ?
Nb4 O18 Nb1 88.49(2) 3_665 3_665 ?
Nb4 O18 Nb1 177.5(3) 2_655 3_665 ?
Nb4 O18 Nb1 88.01(2) 2_655 . ?
Nb4 O18 Nb1 88.49(2) . . ?
Nb4 O18 Nb1 88.49(2) 2_655 2_655 ?
Nb4 O18 Nb1 88.01(2) 3_665 2_655 ?
Nb4 O18 Nb1 177.5(3) . 2_655 ?
Nb4 O18 Nb1 177.5(3) 3_665 . ?
Nb4 O18 Nb4 90.0(2) 2_655 3_665 ?
Nb4 O18 Nb4 90.0(2) . 3_665 ?
Nb4 O18 Nb4 90.0(2) 2_655 . ?
Nb2 O19 Nb5 115.3(2) . . ?

loop_
_geom_bond_atom_site_label_1
_geom_bond_atom_site_label_2
_geom_bond_distance
_geom_bond_site_symmetry_2
_geom_bond_publ_flag
Dy1 Nb2 3.5122(5) . ?
Dy1 Nb3 3.4523(6) 6 ?
Dy1 Nb3 3.4201(5) . ?
Dy1 Co1 3.3938(11) . ?
Dy1 O1 2.4394(14) . ?
Dy1 O2 2.321(4) 2_655 ?
Dy1 O3 2.258(2) . ?
Dy1 O4 2.368(4) . ?
Dy1 O4 2.428(4) 2_655 ?
Dy1 O8 2.420(4) 6 ?
Dy1 O9 2.411(4) . ?
Dy1 O10 2.415(4) . ?
Nb1 Nb4 3.3225(8) . ?
Nb1 Nb4 3.3083(8) 2_655 ?
Nb1 Co1 3.0030(11) . ?
Nb1 O7 2.085(4) 3_665 ?
Nb1 O7 2.080(4) . ?
Nb1 O11 1.911(4) . ?
Nb1 O12 1.936(4) . ?
Nb1 O17 1.781(5) . ?
Nb1 O18 2.395(4) . ?
Nb2 Nb5 3.3266(7) . ?
Nb2 Nb5 3.3342(9) 6 ?
Nb2 O6 2.3706(6) . ?
Nb2 O8 2.057(4) 6 ?
Nb2 O10 2.034(4) . ?
Nb2 O13 1.938(4) . ?
Nb2 O14 1.787(4) . ?
Nb2 O19 1.945(4) . ?
Nb3 Dy1 3.4522(6) 6 ?
Nb3 Nb5 3.2995(7) . ?
Nb3 O1 2.060(3) . ?
Nb3 O2 1.800(4) . ?
Nb3 O5 1.907(4) . ?
Nb3 O6 2.339(3) . ?
Nb3 O8 2.005(4) . ?
Nb3 O10 1.977(4) . ?
Nb4 Nb1 3.3082(8) 3_665 ?
Nb4 Nb4 3.3476(9) 3_665 ?
Nb4 Nb4 3.3476(9) 2_655 ?
Nb4 O11 2.014(4) 3_665 ?
Nb4 O12 2.008(4) . ?
Nb4 O16 1.984(4) 3_665 ?
Nb4 O16 1.979(4) . ?
Nb4 O18 2.367(4) . ?
Nb4 O20 1.765(5) . ?
Nb5 Nb2 3.3343(9) 6 ?
Nb5 Nb5 3.3547(12) 6 ?
Nb5 O5 2.032(4) . ?
Nb5 O6 2.398(4) . ?
Nb5 O13 1.985(5) 6 ?
Nb5 O15 1.972(3) . ?
Nb5 O19 1.992(5) . ?
Nb5 O21 1.766(5) . ?
Co1 Dy1 3.3939(10) 2_655 ?
Co1 Dy1 3.3938(10) 3_665 ?
Co1 Nb1 3.0030(11) 2_655 ?
Co1 Nb1 3.0030(11) 3_665 ?
Co1 O4 1.910(4) 2_655 ?
Co1 O4 1.910(4) 3_665 ?
Co1 O4 1.910(4) . ?
Co1 O7 1.909(4) 2_655 ?
Co1 O7 1.909(4) 3_665 ?
Co1 O7 1.909(4) . ?
Na1 Na2 3.578(3) 2 ?
Na1 Na2 3.578(3) 3_665 ?
Na1 O1W 2.404(4) . ?
Na1 O1W 2.404(4) 5 ?
Na1 O3W 2.439(6) 12_665 ?
Na1 O3W 2.439(6) 8_566 ?
Na1 O4W 2.354(6) 5 ?
Na1 O4W 2.354(6) . ?
O1 Dy1 2.4393(15) 6 ?
O1 Nb3 2.060(3) 6 ?
Na2 Na1 3.578(3) 3 ?
Na2 Na1 3.578(3) 2_655 ?
Na2 O1W 2.374(4) 2_655 ?
Na2 O1W 2.374(4) 6 ?
Na2 O3W 2.471(7) 7_656 ?
Na2 O3W 2.471(7) 11 ?
Na2 O5W 2.402(8) 5_655 ?
Na2 O5W 2.402(7) . ?
O2 Dy1 2.321(4) 3_665 ?
O1W Na2 2.375(4) 3_665 ?
O3 Dy1 2.258(2) 2_655 ?
O3 Dy1 2.258(2) 3_665 ?
O4 Dy1 2.428(4) 3_665 ?
O6 Nb2 2.3707(6) 6 ?
O6 Nb3 2.339(3) 6 ?
O6 Nb5 2.398(4) 6 ?
O7 Nb1 2.085(4) 2_655 ?
O8 Dy1 2.420(4) 6 ?
O8 Nb2 2.057(4) 6 ?
O11 Nb4 2.014(4) 2_655 ?
O13 Nb5 1.985(5) 6 ?
O3W Na1 2.439(6) 9_656 ?
O3W Na2 2.471(7) 7_656 ?
O15 Nb5 1.972(3) 6 ?
O16 Nb4 1.985(4) 2_655 ?
O18 Nb1 2.395(4) 3_665 ?
O18 Nb1 2.395(4) 2_655 ?
O18 Nb4 2.367(4) 2_655 ?
O18 Nb4 2.367(4) 3_665 ?

loop_
_platon_squeeze_void_nr
_platon_squeeze_void_average_x
_platon_squeeze_void_average_y
_platon_squeeze_void_average_z
_platon_squeeze_void_volume
_platon_squeeze_void_count_electrons
1 -0.005 -0.003 0.000 1545.9 71.9
2 0.000 0.000 0.250 12.2 -1.2
3 -0.003 0.730 0.500 1546.1 73.7
4 0.000 0.000 0.750 12.2 -1.2
